data_7210369
loop_
_publ_author_name
'Cvrtila, Ivica'
'Stilinovi\'c, Vladimir'
'Kaitner, Branko'

_publ_section_title
;
 Tuning of coordination geometry via cooperation of inter- and
 intramolecular hydrogen bonds in bis(benzoylacetonato)manganese(ii)
 adducts with pyridine derivatives
;
_journal_issue 33
_journal_name_full CrystEngComm
_journal_page_first 6585
_journal_paper_doi 10.1039/c3ce40826d
_journal_volume 15
_journal_year 2013
_chemical_formula_moiety 'C34 H36 Mn N2 O4'
_chemical_formula_sum 'C34 H36 Mn N2 O4'
_chemical_formula_weight 591.59
_chemical_name_systematic
;
Bis(benzoylacetonato)bis(3,5-dimethylpyridine)manganese(II)
;
_space_group_IT_number 15
_symmetry_cell_setting monoclinic
_symmetry_space_group_name_Hall '-C 2yc'
_symmetry_space_group_name_H-M 'C 1 2/c 1'
_atom_sites_solution_hydrogens geom
_atom_sites_solution_primary direct
_atom_sites_solution_secondary difmap
_audit_creation_date 2012-09-18T15:32:27-00:00
_audit_creation_method 'WinGX routine CIF_UPDATE'
_cell_angle_alpha 90
_cell_angle_beta 104.845(8)
_cell_angle_gamma 90
_cell_formula_units_Z 4
_cell_length_a 13.5786(8)
_cell_length_b 13.5686(12)
_cell_length_c 18.240(2)
_cell_measurement_reflns_used 3833
_cell_measurement_temperature 295(2)
_cell_measurement_theta_max 39.1383
_cell_measurement_theta_min 3.7250
_cell_volume 3248.4(5)
_computing_cell_refinement
;
CrysAlis RED 170 (Oxford Diffraction Poland Sp., 2003)
;
_computing_data_collection
;
CrysAlis CCD 170 (Oxford Diffraction Poland Sp., 2003)
;
_computing_data_reduction
;
CrysAlis RED 170 (Oxford Diffraction Poland Sp., 2003)
;
_computing_molecular_graphics 'ORTEP-3 (Farrugia, 1997)'
_computing_publication_material
;
WinGX (Farrugia, 1999) 
;
_computing_structure_refinement 'SHELXL-97 (Sheldrick, 2008)'
_computing_structure_solution
;
'SIR-92 (Altomare, Cascanaro, Giacovazzo, Gualardi, 1993)'
;
_diffrn_ambient_temperature 295(2)
_diffrn_measured_fraction_theta_full 0.99
_diffrn_measured_fraction_theta_max 0.99
_diffrn_measurement_device_type
;
Oxford Diffraction Xcalibur CCD
diffractometer
;
_diffrn_measurement_method 'omega scan'
_diffrn_radiation_monochromator graphite
_diffrn_radiation_source 'fine-focus sealed tube'
_diffrn_radiation_type MoK\a
_diffrn_radiation_wavelength 0.71073
_diffrn_reflns_av_R_equivalents 0.0257
_diffrn_reflns_av_unetI/netI 0.0476
_diffrn_reflns_limit_h_max 17
_diffrn_reflns_limit_h_min -17
_diffrn_reflns_limit_k_max 17
_diffrn_reflns_limit_k_min -17
_diffrn_reflns_limit_l_max 23
_diffrn_reflns_limit_l_min -23
_diffrn_reflns_number 10147
_diffrn_reflns_theta_full 27
_diffrn_reflns_theta_max 27
_diffrn_reflns_theta_min 3.73
_exptl_absorpt_coefficient_mu 0.444
_exptl_absorpt_correction_type none
_exptl_crystal_colour orange
_exptl_crystal_density_diffrn 1.21
_exptl_crystal_density_method 'not measured'
_exptl_crystal_description needle
_exptl_crystal_F_000 1244
_exptl_crystal_size_max 0.5
_exptl_crystal_size_mid 0.1
_exptl_crystal_size_min 0.1
_refine_diff_density_max 0.202
_refine_diff_density_min -0.156
_refine_diff_density_rms 0.045
_refine_ls_extinction_method none
_refine_ls_goodness_of_fit_ref 0.874
_refine_ls_hydrogen_treatment constr
_refine_ls_matrix_type full
_refine_ls_number_parameters 190
_refine_ls_number_reflns 3523
_refine_ls_number_restraints 1
_refine_ls_restrained_S_all 0.874
_refine_ls_R_factor_all 0.0748
_refine_ls_R_factor_gt 0.0366
_refine_ls_shift/su_max 0
_refine_ls_shift/su_mean 0
_refine_ls_structure_factor_coef Fsqd
_refine_ls_weighting_details 'calc w=1/[\s^2^(Fo^2^)+(0.0559P)^2^+0.0000P] where P=(Fo^2^+2Fc^2^)/3'
_refine_ls_weighting_scheme calc
_refine_ls_wR_factor_gt 0.0876
_refine_ls_wR_factor_ref 0.095
_reflns_number_gt 2133
_reflns_number_total 3523
_reflns_threshold_expression >2sigma(I)
_cod_data_source_file c3ce40826d.txt
_cod_data_source_block 35-DMePy
_cod_original_cell_volume 3248.3(5)
_cod_original_sg_symbol_H-M 'C 2/c'
_cod_database_code 7210369

loop_
_symmetry_equiv_pos_as_xyz
'x, y, z'
'-x, y, -z+1/2'
'x+1/2, y+1/2, z'
'-x+1/2, y+1/2, -z+1/2'
'-x, -y, -z'
'x, -y, z-1/2'
'-x+1/2, -y+1/2, -z'
'x+1/2, -y+1/2, z-1/2'

loop_
_atom_site_label
_atom_site_type_symbol
_atom_site_fract_x
_atom_site_fract_y
_atom_site_fract_z
_atom_site_U_iso_or_equiv
_atom_site_adp_type
_atom_site_occupancy
_atom_site_symmetry_multiplicity
_atom_site_calc_flag
_atom_site_refinement_flags
Mn1 Mn 0.75 0.25 0.5 0.05115(15) Uani 1 2 d S
O2 O 0.89726(8) 0.28625(10) 0.56802(6) 0.0539(3) Uani 1 1 d U
O1 O 0.81237(10) 0.28574(11) 0.40682(6) 0.0637(4) Uani 1 1 d .
C4 C 0.97148(12) 0.32480(13) 0.54867(9) 0.0452(4) Uani 1 1 d U
N1 N 0.70054(12) 0.41206(13) 0.50217(8) 0.0602(4) Uani 1 1 d .
C2 C 0.89630(15) 0.32458(15) 0.40867(9) 0.0558(5) Uani 1 1 d .
C5 C 1.06391(12) 0.34581(14) 0.61232(9) 0.0481(4) Uani 1 1 d .
C3 C 0.97339(14) 0.34586(16) 0.47404(9) 0.0580(5) Uani 1 1 d .
H3 H 1.0314 0.377 0.4671 0.07 Uiso 1 1 calc R
C6 C 1.07235(14) 0.29905(19) 0.68076(10) 0.0730(6) Uani 1 1 d .
H6 H 1.0213 0.2562 0.6863 0.088 Uiso 1 1 calc R
C1 C 0.91611(17) 0.3483(2) 0.33229(10) 0.0832(7) Uani 1 1 d .
H1A H 0.9506 0.2938 0.3161 0.125 Uiso 1 1 calc R
H1B H 0.9578 0.4062 0.3368 0.125 Uiso 1 1 calc R
H1C H 0.8525 0.3597 0.2956 0.125 Uiso 1 1 calc R
C10 C 1.14218(15) 0.40792(17) 0.60625(11) 0.0698(6) Uani 1 1 d .
H10 H 1.1395 0.4395 0.5605 0.084 Uiso 1 1 calc R
C12 C 0.58676(15) 0.54135(18) 0.44499(12) 0.0684(6) Uani 1 1 d .
C11 C 0.62139(15) 0.44574(17) 0.44828(11) 0.0651(6) Uani 1 1 d .
H11 H 0.5879 0.402 0.4109 0.078 Uiso 1 1 calc R
C8 C 1.23108(15) 0.3771(2) 0.73468(12) 0.0845(8) Uani 1 1 d .
H8 H 1.2869 0.3881 0.7756 0.101 Uiso 1 1 calc R
C15 C 0.74728(14) 0.47555(17) 0.55544(11) 0.0633(6) Uani 1 1 d .
H15 H 0.8026 0.453 0.5931 0.076 Uiso 1 1 calc R
C9 C 1.22424(16) 0.4232(2) 0.66773(13) 0.0871(8) Uani 1 1 d .
H9 H 1.2758 0.466 0.6631 0.104 Uiso 1 1 calc R
C14 C 0.71855(16) 0.57282(18) 0.55805(11) 0.0708(6) Uani 1 1 d .
C13 C 0.63620(17) 0.60410(18) 0.50095(13) 0.0748(6) Uani 1 1 d .
H13 H 0.6142 0.669 0.5007 0.09 Uiso 1 1 calc R
C7 C 1.15634(16) 0.3153(2) 0.74153(11) 0.0912(9) Uani 1 1 d .
H7 H 1.161 0.2831 0.7873 0.109 Uiso 1 1 calc R
C16 C 0.49792(18) 0.5731(2) 0.38066(13) 0.0979(8) Uani 1 1 d .
H16A H 0.4506 0.6104 0.4007 0.147 Uiso 1 1 calc R
H16C H 0.4644 0.5159 0.3548 0.147 Uiso 1 1 calc R
H16B H 0.5224 0.6132 0.3457 0.147 Uiso 1 1 calc R
C17 C 0.7740(2) 0.6401(2) 0.62012(15) 0.1139(10) Uani 1 1 d .
H17C H 0.8324 0.6067 0.6508 0.171 Uiso 1 1 calc R
H17A H 0.7294 0.6588 0.651 0.171 Uiso 1 1 calc R
H17B H 0.7957 0.698 0.5983 0.171 Uiso 1 1 calc R

loop_
_atom_site_aniso_label
_atom_site_aniso_U_11
_atom_site_aniso_U_22
_atom_site_aniso_U_33
_atom_site_aniso_U_23
_atom_site_aniso_U_13
_atom_site_aniso_U_12
Mn1 0.0416(2) 0.0623(3) 0.0425(2) -0.00158(19) -0.00209(15) 0.0044(2)
O2 0.0429(6) 0.0757(9) 0.0381(6) 0.0011(6) 0.0009(5) -0.0010(6)
O1 0.0596(8) 0.0866(11) 0.0379(7) -0.0022(6) 0.0000(6) -0.0003(7)
C4 0.0458(8) 0.0458(11) 0.0414(9) -0.0022(8) 0.0062(7) 0.0088(8)
N1 0.0559(9) 0.0646(11) 0.0551(9) -0.0001(8) 0.0054(7) 0.0107(9)
C2 0.0620(12) 0.0619(13) 0.0401(10) 0.0033(9) 0.0069(9) 0.0115(10)
C5 0.0434(9) 0.0574(12) 0.0405(9) -0.0044(8) 0.0052(7) 0.0036(9)
C3 0.0557(10) 0.0736(15) 0.0411(10) 0.0031(9) 0.0061(8) -0.0034(10)
C6 0.0540(11) 0.1147(19) 0.0445(11) 0.0086(11) 0.0019(9) -0.0162(12)
C1 0.0918(16) 0.112(2) 0.0418(11) 0.0093(12) 0.0103(10) -0.0055(15)
C10 0.0665(12) 0.0837(17) 0.0546(11) 0.0028(11) 0.0075(10) -0.0139(12)
C12 0.0591(12) 0.0756(16) 0.0707(13) 0.0105(12) 0.0170(10) 0.0185(12)
C11 0.0595(11) 0.0719(16) 0.0577(12) 0.0010(10) 0.0038(9) 0.0090(11)
C8 0.0519(12) 0.132(2) 0.0597(14) -0.0164(14) -0.0028(10) -0.0140(14)
C15 0.0572(11) 0.0734(16) 0.0562(12) -0.0015(11) 0.0092(9) 0.0134(11)
C9 0.0610(13) 0.118(2) 0.0779(15) -0.0112(15) 0.0094(12) -0.0338(14)
C14 0.0660(12) 0.0735(17) 0.0734(14) -0.0110(12) 0.0190(11) 0.0079(12)
C13 0.0749(13) 0.0645(15) 0.0871(15) 0.0000(13) 0.0248(12) 0.0180(12)
C7 0.0669(13) 0.149(3) 0.0476(12) 0.0110(13) -0.0033(10) -0.0206(16)
C16 0.0822(15) 0.103(2) 0.0981(18) 0.0203(15) 0.0037(13) 0.0363(15)
C17 0.107(2) 0.102(2) 0.121(2) -0.0479(18) 0.0082(17) 0.0063(18)

loop_
_atom_type_symbol
_atom_type_description
_atom_type_scat_dispersion_real
_atom_type_scat_dispersion_imag
_atom_type_scat_source
C C 0.0033 0.0016 'International Tables Vol C Tables 4.2.6.8 and 6.1.1.4'
H H 0 0 'International Tables Vol C Tables 4.2.6.8 and 6.1.1.4'
N N 0.0061 0.0033 'International Tables Vol C Tables 4.2.6.8 and 6.1.1.4'
O O 0.0106 0.006 'International Tables Vol C Tables 4.2.6.8 and 6.1.1.4'
Mn Mn 0.3368 0.7283 'International Tables Vol C Tables 4.2.6.8 and 6.1.1.4'

loop_
_geom_angle_atom_site_label_1
_geom_angle_atom_site_label_2
_geom_angle_atom_site_label_3
_geom_angle
_geom_angle_site_symmetry_1
_geom_angle_site_symmetry_3
O2 Mn1 O2 180 . 7_656
O2 Mn1 O1 95.37(5) . 7_656
O2 Mn1 O1 84.64(5) 7_656 7_656
O2 Mn1 O1 84.63(5) . .
O2 Mn1 O1 95.36(5) 7_656 .
O1 Mn1 O1 180 7_656 .
O2 Mn1 N1 89.78(5) . 7_656
O2 Mn1 N1 90.22(5) 7_656 7_656
O1 Mn1 N1 88.49(6) 7_656 7_656
O1 Mn1 N1 91.50(6) . 7_656
O2 Mn1 N1 90.22(5) . .
O2 Mn1 N1 89.78(5) 7_656 .
O1 Mn1 N1 91.50(6) 7_656 .
O1 Mn1 N1 88.50(6) . .
N1 Mn1 N1 180.00(8) 7_656 .
C4 O2 Mn1 129.20(10) . .
C2 O1 Mn1 128.22(11) . .
O2 C4 C3 124.88(15) . .
O2 C4 C5 115.53(14) . .
C3 C4 C5 119.56(16) . .
C15 N1 C11 117.28(18) . .
C15 N1 Mn1 122.94(12) . .
C11 N1 Mn1 119.78(13) . .
O1 C2 C3 126.03(17) . .
O1 C2 C1 116.06(16) . .
C3 C2 C1 117.89(19) . .
C6 C5 C10 117.75(16) . .
C6 C5 C4 118.13(17) . .
C10 C5 C4 124.11(16) . .
C4 C3 C2 126.21(18) . .
C4 C3 H3 116.9 . .
C2 C3 H3 116.9 . .
C5 C6 C7 120.7(2) . .
C5 C6 H6 119.7 . .
C7 C6 H6 119.7 . .
C2 C1 H1A 109.5 . .
C2 C1 H1B 109.5 . .
H1A C1 H1B 109.5 . .
C2 C1 H1C 109.5 . .
H1A C1 H1C 109.5 . .
H1B C1 H1C 109.5 . .
C9 C10 C5 120.27(19) . .
C9 C10 H10 119.9 . .
C5 C10 H10 119.9 . .
C13 C12 C11 117.26(18) . .
C13 C12 C16 122.9(2) . .
C11 C12 C16 119.9(2) . .
N1 C11 C12 123.74(19) . .
N1 C11 H11 118.1 . .
C12 C11 H11 118.1 . .
C7 C8 C9 119.49(18) . .
C7 C8 H8 120.3 . .
C9 C8 H8 120.3 . .
N1 C15 C14 123.89(17) . .
N1 C15 H15 118.1 . .
C14 C15 H15 118.1 . .
C8 C9 C10 121.2(2) . .
C8 C9 H9 119.4 . .
C10 C9 H9 119.4 . .
C15 C14 C13 116.60(19) . .
C15 C14 C17 121.1(2) . .
C13 C14 C17 122.3(2) . .
C12 C13 C14 121.2(2) . .
C12 C13 H13 119.4 . .
C14 C13 H13 119.4 . .
C8 C7 C6 120.6(2) . .
C8 C7 H7 119.7 . .
C6 C7 H7 119.7 . .
C12 C16 H16A 109.5 . .
C12 C16 H16C 109.5 . .
H16A C16 H16C 109.5 . .
C12 C16 H16B 109.5 . .
H16A C16 H16B 109.5 . .
H16C C16 H16B 109.5 . .
C14 C17 H17C 109.5 . .
C14 C17 H17A 109.5 . .
H17C C17 H17A 109.5 . .
C14 C17 H17B 109.5 . .
H17C C17 H17B 109.5 . .
H17A C17 H17B 109.5 . .

loop_
_geom_bond_atom_site_label_1
_geom_bond_atom_site_label_2
_geom_bond_distance
_geom_bond_site_symmetry_2
Mn1 O2 2.1232(11) .
Mn1 O2 2.1233(11) 7_656
Mn1 O1 2.1397(14) 7_656
Mn1 O1 2.1398(14) .
Mn1 N1 2.3025(17) 7_656
Mn1 N1 2.3026(17) .
O2 C4 1.263(2) .
O1 C2 1.248(2) .
C4 C3 1.398(2) .
C4 C5 1.503(2) .
N1 C15 1.331(2) .
N1 C11 1.337(2) .
C2 C3 1.400(2) .
C2 C1 1.519(3) .
C5 C6 1.379(2) .
C5 C10 1.383(3) .
C3 H3 0.93 .
C6 C7 1.389(2) .
C6 H6 0.93 .
C1 H1A 0.96 .
C1 H1B 0.96 .
C1 H1C 0.96 .
C10 C9 1.379(3) .
C10 H10 0.93 .
C12 C13 1.366(3) .
C12 C11 1.376(3) .
C12 C16 1.514(3) .
C11 H11 0.93 .
C8 C7 1.347(3) .
C8 C9 1.354(3) .
C8 H8 0.93 .
C15 C14 1.381(3) .
C15 H15 0.93 .
C9 H9 0.93 .
C14 C13 1.385(3) .
C14 C17 1.498(3) .
C13 H13 0.93 .
C7 H7 0.93 .
C16 H16A 0.96 .
C16 H16C 0.96 .
C16 H16B 0.96 .
C17 H17C 0.96 .
C17 H17A 0.96 .
C17 H17B 0.96 .
